data_1100394
loop_
_publ_author_name
'R\"ubenstahl, T.'
'Weller, F.'
'Harms, K.'
'Dehnicke, K.'
'Fenske, D.'
'Baum, G.'

_publ_section_title
;
 Phosphaniminato-Komplexe des Titans. Synthese und Kristallstrukturen
 von CpTiCl2(NPMe~3~), [TiCl~3~(NPMe~3~)]~2~, [Ti~2~Cl~5~(NPMe~2~Ph)~3~]
 und [Ti~3~Cl~6~(NPMe~3~)~5~][BPh~4~]
;
_journal_coden_ASTM ZAACAB
_journal_issue 10
_journal_name_full
;
 Zeitschrift fuer Anorganische und Allgemeine Chemie
;
_journal_page_first 1741
_journal_page_last 1749
_journal_paper_doi 10.1002/zaac.19946201014
_journal_volume 620
_journal_year 1994
_chemical_formula_sum 'C39 H65 B Cl6 N5 P5 Ti3'
_space_group_IT_number 14
_symmetry_cell_setting monoclinic
_symmetry_space_group_name_Hall '-P 2yn'
_symmetry_space_group_name_H-M 'P 1 21/n 1'
_cell_angle_alpha 90
_cell_angle_beta 93.28(1)
_cell_angle_gamma 90
_cell_formula_units_Z 4
_cell_length_a 14.952(2)
_cell_length_b 23.354(2)
_cell_length_c 15.558(2)
_cod_original_sg_symbol_H-M 'P 21/n'
_cod_original_formula_sum 'C39 H65 B1 Cl6 N5 P5 Ti3'
_cod_database_code 1100394

loop_
_symmetry_equiv_pos_site_id
_symmetry_equiv_pos_as_xyz
1 x,y,z
2 1/2-x,1/2+y,1/2-z
3 -x,-y,-z
4 -1/2+x,-1/2-y,-1/2+z

loop_
_atom_site_label
_atom_site_type_symbol
_atom_site_fract_x
_atom_site_fract_y
_atom_site_fract_z
Ti1 Ti 0.1461(1) -0.0133(1) 0.7590(2)
Ti2 Ti 0.3190(2) -0.0441(1) 0.6940(1)
Ti3 Ti 0.2990(2) 0.0621(1) 0.7894(2)
Cl1 Cl 0.0169(2) 0.0083(1) 0.6804(2)
Cl2 Cl 0.0700(2) -0.0567(1) 0.8644(2)
Cl3 Cl 0.3426(2) -0.0561(1) 0.5503(2)
Cl4 Cl 0.4023(2) -0.1222(1) 0.7333(2)
Cl5 Cl 0.3176(2) 0.1535(1) 0.7401(2)
Cl6 Cl 0.3756(2) 0.0814(1) 0.9181(2)
P1 P 0.1345(2) -0.1490(2) 0.6525(2)
P2 P 0.5241(2) 0.0355(2) 0.7093(2)
P3 P 0.1059(2) 0.1198(2) 0.8813(2)
P4 P 0.3027(2) -0.0576(2) 0.9042(2)
P5 P 0.2076(2) 0.0604(1) 0.5895(2)
N1 N 0.1803(6) -0.0927(4) 0.6865(6)
N2 N 0.4232(5) 0.0218(4) 0.7234(5)
N3 N 0.1607(5) 0.0743(4) 0.8296(5)
N4 N 0.2751(5) -0.0228(3) 0.8148(5)
N5 N 0.2345(4) 0.0276(3) 0.6793(5)
C1 C 0.059(1) -0.1343(6) 0.5643(9)
C2 C 0.074(1) -0.1850(6) 0.7314(9)
C3 C 0.213(1) -0.1994(6) 0.617(1)
C4 C 0.5868(7) 0.0422(6) 0.8091(7)
C5 C 0.5342(8) 0.1003(5) 0.6519(8)
C6 C 0.5753(8) -0.0193(5) 0.6495(8)
C7 C 0.0585(9) 0.1737(5) 0.8150(9)
C8 C 0.0163(9) 0.0856(6) 0.9303(9)
C9 C 0.174(1) 0.1546(8) 0.963(1)
C10 C 0.4214(7) -0.0596(5) 0.9309(7)
C11 C 0.2662(8) -0.1301(5) 0.9010(8)
C12 C 0.2520(8) -0.0258(6) 0.9968(6)
C13 C 0.3029(7) 0.0903(5) 0.5389(7)
C14 C 0.1485(7) 0.0166(5) 0.5096(6)
C15 C 0.1352(7) 0.1195(4) 0.6045(7)
H1 H 0.033(1) -0.1709(6) 0.5500(9)
H2 H 0.013(1) -0.1085(6) 0.5800(9)
H3 H 0.087(1) -0.1193(6) 0.5154(9)
H4 H 0.048(1) -0.2224(6) 0.7262(9)
H5 H 0.120(1) -0.1850(6) 0.7772(9)
H6 H 0.029(1) -0.1575(6) 0.7437(9)
H7 H 0.185(1) -0.2316(6) 0.588(1)
H8 H 0.262(1) -0.1860(6) 0.585(1)
H9 H 0.236(1) -0.2106(6) 0.674(1)
H10 H 0.6470(7) 0.0516(6) 0.7961(7)
H11 H 0.5641(7) 0.0710(6) 0.8461(7)
H12 H 0.5863(7) 0.0057(6) 0.8375(7)
H13 H 0.5959(8) 0.1114(5) 0.6508(8)
H14 H 0.5099(8) 0.0945(5) 0.5941(8)
H15 H 0.5012(8) 0.1300(5) 0.6787(8)
H16 H 0.6380(8) -0.0142(5) 0.6414(8)
H17 H 0.5669(8) -0.0532(5) 0.6831(8)
H18 H 0.5434(8) -0.0232(5) 0.5945(8)
H19 H 0.0192(9) 0.1994(5) 0.8427(9)
H20 H 0.1124(9) 0.1936(5) 0.8021(9)
H21 H 0.0293(9) 0.1598(5) 0.7625(9)
H22 H 0.0003(9) 0.1117(6) 0.9745(9)
H23 H -0.0353(9) 0.0777(6) 0.8927(9)
H24 H 0.0379(9) 0.0505(6) 0.9563(9)
H25 H 0.146(1) 0.1874(8) 0.987(1)
H26 H 0.156(1) 0.1207(8) 0.993(1)
H27 H 0.238(1) 0.1588(8) 0.970(1)
H28 H 0.4410(7) -0.0205(5) 0.9305(7)
H29 H 0.4321(7) -0.0752(5) 0.9876(7)
H30 H 0.4539(7) -0.0814(5) 0.8907(7)
H31 H 0.2782(8) -0.1424(5) 0.9594(8)
H32 H 0.2026(8) -0.1281(5) 0.8887(8)
H33 H 0.2918(8) -0.1569(5) 0.8627(8)
H34 H 0.2781(8) 0.0115(6) 1.0049(6)
H35 H 0.1881(8) -0.0223(6) 0.9882(6)
H36 H 0.2663(8) -0.0489(6) 1.0467(6)
H37 H 0.3501(7) 0.0630(5) 0.5326(7)
H38 H 0.2822(7) 0.1041(5) 0.4832(7)
H39 H 0.3250(7) 0.1217(5) 0.5737(7)
H40 H 0.1751(7) -0.0198(5) 0.4977(6)
H41 H 0.0935(7) 0.0106(5) 0.5373(6)
H42 H 0.1365(7) 0.0370(5) 0.4567(6)
H43 H 0.1184(7) 0.1396(4) 0.5522(7)
H44 H 0.0828(7) 0.1029(4) 0.6274(7)
H45 H 0.1625(7) 0.1457(4) 0.6456(7)
C16 C 0.3643(7) 0.2373(3) 0.4113(4)
C17 C 0.4273(7) 0.1942(3) 0.4001(4)
C18 C 0.5027(7) 0.1898(3) 0.4568(4)
C19 C 0.5150(7) 0.2285(3) 0.5248(4)
C20 C 0.4521(7) 0.2715(3) 0.5361(4)
C21 C 0.3767(7) 0.2759(3) 0.4793(4)
C22 C 0.2555(6) 0.1826(5) 0.2874(8)
C23 C 0.3116(6) 0.1694(5) 0.2216(8)
C24 C 0.2999(6) 0.1184(5) 0.1758(8)
C25 C 0.2321(6) 0.0804(5) 0.1959(8)
C26 C 0.1760(6) 0.0936(5) 0.2617(8)
C27 C 0.1877(6) 0.1447(5) 0.3075(8)
C28 C 0.1805(6) 0.2596(3) 0.3961(7)
C29 C 0.1722(6) 0.2434(3) 0.4816(7)
C30 C 0.0947(6) 0.2570(3) 0.5230(7)
C31 C 0.0254(6) 0.2868(3) 0.4789(7)
C32 C 0.0337(6) 0.3030(3) 0.3935(7)
C33 C 0.1112(6) 0.2894(3) 0.3520(7)
C34 C 0.2864(6) 0.2999(7) 0.2752(6)
C35 C 0.3179(6) 0.3518(7) 0.3095(6)
C36 C 0.3236(6) 0.3996(7) 0.2563(6)
C37 C 0.2978(6) 0.3955(7) 0.1689(6)
C38 C 0.2664(6) 0.3436(7) 0.1347(6)
C39 C 0.2606(6) 0.2958(7) 0.1878(6)
B1 B 0.2715(9) 0.2433(6) 0.3420(9)
H46 H 0.4187(7) 0.1676(3) 0.3533(4)
H47 H 0.5460(7) 0.1602(3) 0.4491(4)
H48 H 0.5669(7) 0.2254(3) 0.5639(4)
H49 H 0.4606(7) 0.2981(3) 0.5829(4)
H50 H 0.3334(7) 0.3055(3) 0.4871(4)
H51 H 0.3583(6) 0.1955(5) 0.2077(8)
H52 H 0.3385(6) 0.1093(5) 0.1305(8)
H53 H 0.2240(6) 0.0453(5) 0.1644(8)
H54 H 0.1293(6) 0.0675(5) 0.2756(8)
H55 H 0.1491(6) 0.1537(5) 0.3528(8)
H56 H 0.2199(6) 0.2228(3) 0.5119(7)
H57 H 0.0890(6) 0.2458(3) 0.5818(7)
H58 H -0.0280(6) 0.2961(3) 0.5074(7)
H59 H -0.0140(6) 0.3235(3) 0.3632(7)
H60 H 0.1169(6) 0.3006(3) 0.2932(7)
H61 H 0.3356(6) 0.3546(7) 0.3696(6)
H62 H 0.3453(6) 0.4353(7) 0.2799(6)
H63 H 0.3018(6) 0.4284(7) 0.1324(6)
H64 H 0.2390(6) 0.2600(7) 0.1643(6)

loop_
_atom_type_symbol
_atom_type_radius_bond
C 0.68
H 0.23
B 0.83
Cl 0.99
N 0.72
P 1.05
Ti 1.25
